data_9004960
loop_
_publ_author_name
'Grice, J. D.'

_publ_section_title
;
 The structure of spurrite, tilleyite and scawtite,
 and relationships to other silicate-carbonate minerals
;
_journal_name_full 'The Canadian Mineralogist'
_journal_page_first 1489
_journal_page_last 1500
_journal_paper_doi 10.2113/gscanmin.43.5.1489
_journal_volume 43
_journal_year 2005
_chemical_compound_source 'Scawt Hill, near Larne, County Antrim, Ireland'
_chemical_formula_sum 'C H4 Ca7 O23 Si6'
_chemical_name_mineral Scawtite
_space_group_IT_number 8
_symmetry_space_group_name_Hall 'I -2y'
_symmetry_space_group_name_H-M 'I 1 m 1'
_cell_angle_alpha 90
_cell_angle_beta 100.59
_cell_angle_gamma 90
_cell_formula_units_Z 2
_cell_length_a 6.631
_cell_length_b 15.195
_cell_length_c 10.121
_cell_volume 1002.403
_database_code_amcsd 0006058
_exptl_crystal_density_diffrn 2.760
_cod_original_formula_sum 'Ca7 Si6 C O23 H4'
_cod_database_code 9004960

loop_
_space_group_symop_operation_xyz
x,y,z
1/2+x,1/2+y,1/2+z
x,-y,z
1/2+x,1/2-y,1/2+z

loop_
_atom_site_aniso_label
_atom_site_aniso_U_11
_atom_site_aniso_U_22
_atom_site_aniso_U_33
_atom_site_aniso_U_12
_atom_site_aniso_U_13
_atom_site_aniso_U_23
Ca1 0.01320 0.01100 0.01100 -0.00070 0.00400 -0.00070
Ca1B 0.01420 0.01030 0.01580 0.00030 0.00620 -0.00020
Ca2 0.01180 0.01000 0.01030 0.00030 0.00320 0.00010
Ca3 0.01650 0.00990 0.01090 0.00000 0.00400 0.00000
Si1 0.00840 0.00870 0.00780 -0.00030 0.00150 -0.00080
Si1B 0.00824 0.00850 0.00840 0.00020 0.00170 0.00080
Si2 0.00810 0.01060 0.00790 0.00030 0.00180 0.00050
C 0.01100 0.02500 0.01100 0.00000 0.00040 0.00000
O1 0.02020 0.01500 0.01470 0.00000 0.01010 -0.00080
O1B 0.02040 0.01660 0.01490 -0.00120 0.01120 -0.00430
O2 0.01190 0.01270 0.01250 0.00040 0.00030 0.00220
O2B 0.00810 0.01570 0.01260 0.00153 -0.00130 0.00220
O3 0.01250 0.01290 0.00960 -0.00040 -0.00200 0.00070
O3B 0.01190 0.01190 0.01230 0.00080 0.00070 0.00000
O4 0.01140 0.01380 0.01870 0.00350 0.00530 0.00430
O4B 0.01200 0.01340 0.01780 0.00300 0.00380 0.00380
O5 0.01590 0.01010 0.01820 0.00000 0.00860 0.00000
O5B 0.01250 0.00880 0.02050 0.00000 0.00580 0.00000
OW6 0.01510 0.01390 0.02400 0.00000 0.00190 0.00000
OW6B 0.01800 0.01800 0.02200 0.00000 0.00140 0.00000
O7 0.10300 0.09500 0.04100 -0.08500 0.04400 -0.04700
O8 0.01300 0.05300 0.01600 0.00000 0.00330 0.00000

loop_
_atom_site_label
_atom_site_fract_x
_atom_site_fract_y
_atom_site_fract_z
_atom_site_U_iso_or_equiv
_atom_site_type_symbol
_atom_site_attached_hydrogens
Ca1 0.20664 0.14449 0.21917 0.01170 Ca 0
Ca1B 0.80760 0.86435 0.79532 0.01300 Ca 0
Ca2 0.49976 0.25090 0.00167 0.01060 Ca 0
Ca3 0.47870 0.00000 -0.00451 0.01230 Ca 0
Si1 0.70664 0.10401 0.27399 0.00830 Si 0
Si1B 0.29443 0.10419 0.72753 0.00840 Si 0
Si2 -0.00006 0.32340 0.00377 0.00880 Si 0
C 0.00320 0.00000 -0.00650 0.01600 C 0
O1 0.90130 0.39530 0.09390 0.01560 O 0
O1B 0.58570 0.10870 0.40120 0.01630 O 0
O2 0.18650 0.27250 0.09510 0.01260 O 0
O2B 0.81960 0.73480 0.91781 0.01260 O 0
O3 0.53440 0.87680 0.14300 0.01220 O 0
O3B 0.47140 0.87290 0.85380 0.01220 O 0
O4 0.59170 0.66140 0.20040 0.01430 O 0
O4B 0.91000 0.83830 0.30310 0.01430 O 0
O5 0.23000 0.00000 0.74810 0.01410 O 0
O5B 0.77940 0.00000 0.26600 0.01360 O 0
OW6 0.20150 0.00000 0.33560 0.01810 O 0
OW6B 0.79310 0.00000 0.64790 0.01960 O 0
O7 0.09370 0.07250 0.01620 0.07600 O 0
O8 0.31870 0.50000 0.43320 0.02740 O 0
H61 0.06100 0.00000 0.33300 0.07000 H 0
H62 0.17000 0.00000 0.42400 0.22000 H 0
H6B1 0.71900 0.00000 0.56300 0.05000 H 0
H6B2 0.92300 0.00000 0.63300 0.05000 H 0

loop_
_cod_changelog_entry_id
_cod_changelog_entry_author
_cod_changelog_entry_date
_cod_changelog_entry_text
1
;cod-tools version 3.8.0
Id: cif_guess_AMCSD_atom_types 9574 2023-05-10 09:00:05Z saulius
;
2023-05-10T18:49:45+03:00
;Derived atom types and hydrogen counts
from atom names that follow the AMCSD naming convention
(Wat == water, O-H == hydroxyl).
;

loop_
_cod_related_entry_id
_cod_related_entry_database
_cod_related_entry_code
1 AMCSD 0006058
